data_7044189
loop_
_publ_author_name
'Plajer, Alexander'
'Bold, Kevin'
'Rizzuto, Felix J.'
'Garc\'ia-Rodr\'iguez, Ra\'ul'
'Ronson, Tanya'
'Wright, Dominic S.'

_publ_section_title
;
 Isomerisation, Reactivity and Coordination Chemistry of a New Hybrid,
 Multi-functional Phosphazane
;
_journal_name_full 'Dalton Trans.'
_journal_paper_doi 10.1039/C7DT03074F
_journal_year 2017
_chemical_formula_moiety 'C12 H29 N3 P2 S'
_chemical_formula_sum 'C12 H29 N3 P2 S'
_chemical_formula_weight 309.38
_space_group_crystal_system monoclinic
_space_group_IT_number 14
_space_group_name_Hall '-P 2ybc'
_space_group_name_H-M_alt 'P 1 21/c 1'
_symmetry_space_group_name_Hall '-P 2ybc'
_symmetry_space_group_name_H-M 'P 1 21/c 1'
_atom_sites_solution_hydrogens mixed
_audit_creation_method SHELXL-2014/7
_audit_update_record
;
2017-06-20 deposited with the CCDC.
2017-09-11 downloaded from the CCDC.
;
_cell_angle_alpha 90
_cell_angle_beta 115.388(4)
_cell_angle_gamma 90
_cell_formula_units_Z 8
_cell_length_a 20.1254(14)
_cell_length_b 9.8130(6)
_cell_length_c 20.1672(14)
_cell_measurement_reflns_used 9670
_cell_measurement_temperature 180(2)
_cell_measurement_theta_max 133.844
_cell_measurement_theta_min 8.798
_cell_volume 3598.2(4)
_computing_cell_refinement 'Bruker APEX3'
_computing_data_collection 'Bruker APEX3'
_computing_data_reduction 'Bruker APEX3'
_computing_structure_refinement 'SHELXL-2014/7 (Sheldrick, 2014)'
_computing_structure_solution 'SHELXT (Sheldrick, 2014)'
_diffrn_ambient_temperature 180(2)
_diffrn_detector_area_resol_mean 0
_diffrn_measured_fraction_theta_full 0.981
_diffrn_measured_fraction_theta_max 0.981
_diffrn_measurement_device_type 'Bruker APEX-II CCD'
_diffrn_measurement_method '\f and \w scans'
_diffrn_radiation_monochromator graphite
_diffrn_radiation_source 'sealed tube'
_diffrn_radiation_type CuK\a
_diffrn_radiation_wavelength 1.54178
_diffrn_reflns_av_unetI/netI 0.0592
_diffrn_reflns_Laue_measured_fraction_full 0.981
_diffrn_reflns_Laue_measured_fraction_max 0.981
_diffrn_reflns_limit_h_max 20
_diffrn_reflns_limit_h_min -23
_diffrn_reflns_limit_k_max 11
_diffrn_reflns_limit_k_min 0
_diffrn_reflns_limit_l_max 23
_diffrn_reflns_limit_l_min 0
_diffrn_reflns_number 6102
_diffrn_reflns_point_group_measured_fraction_full 0.981
_diffrn_reflns_point_group_measured_fraction_max 0.981
_diffrn_reflns_theta_full 66.816
_diffrn_reflns_theta_max 66.816
_diffrn_reflns_theta_min 4.399
_exptl_absorpt_coefficient_mu 3.190
_exptl_absorpt_correction_T_max 0.752817
_exptl_absorpt_correction_T_min 0.481848
_exptl_absorpt_correction_type multi-scan
_exptl_absorpt_process_details TWINABS
_exptl_crystal_colour colourless
_exptl_crystal_density_diffrn 1.142
_exptl_crystal_description plate
_exptl_crystal_F_000 1344
_exptl_crystal_size_max 0.250
_exptl_crystal_size_mid 0.180
_exptl_crystal_size_min 0.040
_refine_diff_density_max 0.556
_refine_diff_density_min -0.525
_refine_diff_density_rms 0.093
_refine_ls_extinction_method none
_refine_ls_goodness_of_fit_ref 1.112
_refine_ls_hydrogen_treatment mixed
_refine_ls_matrix_type full
_refine_ls_number_parameters 381
_refine_ls_number_reflns 6102
_refine_ls_number_restraints 302
_refine_ls_restrained_S_all 1.094
_refine_ls_R_factor_all 0.0999
_refine_ls_R_factor_gt 0.0761
_refine_ls_shift/su_max 0.000
_refine_ls_shift/su_mean 0.000
_refine_ls_structure_factor_coef Fsqd
_refine_ls_weighting_details 'w=1/[\s^2^(Fo^2^)+15.7765P] where P=(Fo^2^+2Fc^2^)/3'
_refine_ls_weighting_scheme calc
_refine_ls_wR_factor_gt 0.1486
_refine_ls_wR_factor_ref 0.1644
_reflns_Friedel_coverage 0.000
_reflns_number_gt 5119
_reflns_number_total 6102
_reflns_threshold_expression 'I > 2\s(I)'
_cod_data_source_file c7dt03074f2.cif
_cod_data_source_block twin5
_cod_database_code 7044189
_shelx_shelxl_version_number 2014/7
_shelx_space_group_comment
;
The symmetry employed for this shelxl refinement is uniquely defined
by the following loop, which should always be used as a source of
symmetry information in preference to the above space-group names.
They are only intended as comments.
;
_shelx_estimated_absorpt_t_min 0.503
_shelx_estimated_absorpt_t_max 0.883

loop_
_space_group_symop_operation_xyz
'x, y, z'
'-x, y+1/2, -z+1/2'
'-x, -y, -z'
'x, -y-1/2, z-1/2'

loop_
_atom_site_label
_atom_site_type_symbol
_atom_site_fract_x
_atom_site_fract_y
_atom_site_fract_z
_atom_site_U_iso_or_equiv
_atom_site_adp_type
_atom_site_occupancy
_atom_site_site_symmetry_order
_atom_site_calc_flag
_atom_site_refinement_flags_posn
_atom_site_refinement_flags_adp
_atom_site_refinement_flags_occupancy
_atom_site_disorder_assembly
_atom_site_disorder_group
C1 C 0.4255(5) -0.1364(6) 0.1652(4) 0.0447(19) Uani 1 1 d . U . . .
C2 C 0.4050(6) -0.2512(8) 0.2030(5) 0.076(3) Uani 1 1 d . U . . .
H2A H 0.4082 -0.2193 0.2503 0.113 Uiso 1 1 calc R U . . .
H2B H 0.4388 -0.3278 0.2110 0.113 Uiso 1 1 calc R U . . .
H2C H 0.3546 -0.2810 0.1720 0.113 Uiso 1 1 calc R U . . .
C3 C 0.4120(6) -0.1831(9) 0.0880(5) 0.071(3) Uani 1 1 d . U . . .
H3A H 0.3592 -0.1972 0.0585 0.106 Uiso 1 1 calc R U . . .
H3B H 0.4383 -0.2686 0.0912 0.106 Uiso 1 1 calc R U . . .
H3C H 0.4298 -0.1132 0.0648 0.106 Uiso 1 1 calc R U . . .
C4 C 0.5034(5) -0.0945(9) 0.2108(5) 0.071(3) Uani 1 1 d . U . . .
H4A H 0.5165 -0.0197 0.1864 0.106 Uiso 1 1 calc R U . . .
H4B H 0.5361 -0.1721 0.2168 0.106 Uiso 1 1 calc R U . . .
H4C H 0.5087 -0.0640 0.2591 0.106 Uiso 1 1 calc R U . . .
C5 C 0.2556(4) 0.2702(7) 0.1434(4) 0.0423(18) Uani 1 1 d D U . . .
C6 C 0.2614(7) 0.3285(12) 0.2163(6) 0.064(4) Uani 0.707(10) 1 d D U P A 1
H6A H 0.2218 0.3948 0.2066 0.096 Uiso 0.707(10) 1 calc R U P A 1
H6B H 0.2569 0.2544 0.2467 0.096 Uiso 0.707(10) 1 calc R U P A 1
H6C H 0.3091 0.3735 0.2423 0.096 Uiso 0.707(10) 1 calc R U P A 1
C7 C 0.2622(7) 0.3938(10) 0.0970(6) 0.068(4) Uani 0.707(10) 1 d D U P A 1
H7A H 0.2233 0.4601 0.0899 0.102 Uiso 0.707(10) 1 calc R U P A 1
H7B H 0.3103 0.4373 0.1230 0.102 Uiso 0.707(10) 1 calc R U P A 1
H7C H 0.2570 0.3611 0.0491 0.102 Uiso 0.707(10) 1 calc R U P A 1
C8 C 0.1811(6) 0.2052(13) 0.1004(7) 0.079(4) Uani 0.707(10) 1 d D U P A 1
H8A H 0.1424 0.2721 0.0930 0.118 Uiso 0.707(10) 1 calc R U P A 1
H8B H 0.1772 0.1745 0.0527 0.118 Uiso 0.707(10) 1 calc R U P A 1
H8C H 0.1754 0.1271 0.1278 0.118 Uiso 0.707(10) 1 calc R U P A 1
C6' C 0.2106(14) 0.212(3) 0.1826(14) 0.080(7) Uani 0.293(10) 1 d D U P A 2
H6'1 H 0.1709 0.2760 0.1768 0.120 Uiso 0.293(10) 1 calc R U P A 2
H6'2 H 0.1895 0.1243 0.1610 0.120 Uiso 0.293(10) 1 calc R U P A 2
H6'3 H 0.2428 0.2005 0.2349 0.120 Uiso 0.293(10) 1 calc R U P A 2
C7' C 0.2974(15) 0.395(2) 0.1811(14) 0.083(8) Uani 0.293(10) 1 d D U P A 2
H7'1 H 0.2628 0.4683 0.1766 0.125 Uiso 0.293(10) 1 calc R U P A 2
H7'2 H 0.3272 0.3746 0.2331 0.125 Uiso 0.293(10) 1 calc R U P A 2
H7'3 H 0.3295 0.4230 0.1584 0.125 Uiso 0.293(10) 1 calc R U P A 2
C8' C 0.2075(13) 0.287(3) 0.0629(8) 0.058(6) Uani 0.293(10) 1 d D U P A 2
H8'1 H 0.1690 0.3536 0.0558 0.087 Uiso 0.293(10) 1 calc R U P A 2
H8'2 H 0.2373 0.3181 0.0382 0.087 Uiso 0.293(10) 1 calc R U P A 2
H8'3 H 0.1849 0.1988 0.0422 0.087 Uiso 0.293(10) 1 calc R U P A 2
C9 C 0.4225(4) 0.2548(8) 0.0316(4) 0.0418(19) Uani 1 1 d . U . . .
C10 C 0.3784(5) 0.1768(9) -0.0396(4) 0.053(2) Uani 1 1 d . U . . .
H10A H 0.3890 0.0792 -0.0314 0.080 Uiso 1 1 calc R U . . .
H10B H 0.3922 0.2090 -0.0780 0.080 Uiso 1 1 calc R U . . .
H10C H 0.3258 0.1924 -0.0551 0.080 Uiso 1 1 calc R U . . .
C11 C 0.5035(5) 0.2366(11) 0.0535(5) 0.069(3) Uani 1 1 d . U . . .
H11A H 0.5317 0.2799 0.1012 0.103 Uiso 1 1 calc R U . . .
H11B H 0.5164 0.2788 0.0165 0.103 Uiso 1 1 calc R U . . .
H11C H 0.5152 0.1391 0.0569 0.103 Uiso 1 1 calc R U . . .
C12 C 0.4037(6) 0.4058(9) 0.0212(5) 0.065(3) Uani 1 1 d . U . . .
H12A H 0.3511 0.4181 0.0079 0.098 Uiso 1 1 calc R U . . .
H12B H 0.4152 0.4421 -0.0179 0.098 Uiso 1 1 calc R U . . .
H12C H 0.4326 0.4546 0.0671 0.098 Uiso 1 1 calc R U . . .
C13 C 0.8904(4) 0.2086(7) 0.0018(4) 0.0335(16) Uani 1 1 d . U . . .
C14 C 0.9222(5) 0.0860(8) 0.0503(4) 0.052(2) Uani 1 1 d . U . . .
H14A H 0.9721 0.1070 0.0869 0.079 Uiso 1 1 calc R U . . .
H14B H 0.9239 0.0088 0.0202 0.079 Uiso 1 1 calc R U . . .
H14C H 0.8913 0.0626 0.0752 0.079 Uiso 1 1 calc R U . . .
C15 C 0.8122(5) 0.1837(9) -0.0521(4) 0.059(2) Uani 1 1 d . U . . .
H15A H 0.7832 0.1575 -0.0256 0.089 Uiso 1 1 calc R U . . .
H15B H 0.8106 0.1103 -0.0857 0.089 Uiso 1 1 calc R U . . .
H15C H 0.7917 0.2671 -0.0802 0.089 Uiso 1 1 calc R U . . .
C16 C 0.9358(5) 0.2417(8) -0.0407(5) 0.056(2) Uani 1 1 d . U . . .
H16A H 0.9149 0.3216 -0.0718 0.084 Uiso 1 1 calc R U . . .
H16B H 0.9348 0.1636 -0.0714 0.084 Uiso 1 1 calc R U . . .
H16C H 0.9867 0.2609 -0.0060 0.084 Uiso 1 1 calc R U . . .
C17 C 0.9005(4) 0.6240(6) 0.1658(4) 0.0354(17) Uani 1 1 d . U . . .
C18 C 0.9400(5) 0.7432(7) 0.1497(5) 0.062(2) Uani 1 1 d . U . . .
H18A H 0.9909 0.7173 0.1617 0.093 Uiso 1 1 calc R U . . .
H18B H 0.9398 0.8219 0.1795 0.093 Uiso 1 1 calc R U . . .
H18C H 0.9148 0.7671 0.0975 0.093 Uiso 1 1 calc R U . . .
C19 C 0.9416(6) 0.5799(9) 0.2451(4) 0.068(3) Uani 1 1 d . U . . .
H19A H 0.9150 0.5050 0.2551 0.102 Uiso 1 1 calc R U . . .
H19B H 0.9453 0.6569 0.2774 0.102 Uiso 1 1 calc R U . . .
H19C H 0.9911 0.5492 0.2540 0.102 Uiso 1 1 calc R U . . .
C20 C 0.8237(5) 0.6712(9) 0.1506(6) 0.067(3) Uani 1 1 d . U . . .
H20A H 0.7974 0.6973 0.0988 0.101 Uiso 1 1 calc R U . . .
H20B H 0.8267 0.7499 0.1817 0.101 Uiso 1 1 calc R U . . .
H20C H 0.7972 0.5971 0.1613 0.101 Uiso 1 1 calc R U . . .
C21 C 0.7844(4) 0.2175(7) 0.1691(4) 0.0379(17) Uani 1 1 d . U . . .
C22 C 0.7825(6) 0.0646(9) 0.1526(5) 0.070(3) Uani 1 1 d . U . . .
H22A H 0.7699 0.0514 0.1004 0.104 Uiso 1 1 calc R U . . .
H22B H 0.7456 0.0201 0.1647 0.104 Uiso 1 1 calc R U . . .
H22C H 0.8310 0.0247 0.1822 0.104 Uiso 1 1 calc R U . . .
C23 C 0.7102(4) 0.2797(11) 0.1251(5) 0.066(3) Uani 1 1 d . U . . .
H23A H 0.7124 0.3779 0.1346 0.099 Uiso 1 1 calc R U . . .
H23B H 0.6740 0.2379 0.1394 0.099 Uiso 1 1 calc R U . . .
H23C H 0.6956 0.2638 0.0727 0.099 Uiso 1 1 calc R U . . .
C24 C 0.8069(5) 0.2378(9) 0.2512(4) 0.053(2) Uani 1 1 d . U . . .
H24A H 0.8541 0.1924 0.2795 0.079 Uiso 1 1 calc R U . . .
H24B H 0.7692 0.1987 0.2641 0.079 Uiso 1 1 calc R U . . .
H24C H 0.8118 0.3355 0.2625 0.079 Uiso 1 1 calc R U . . .
N1 N 0.3769(3) -0.0181(5) 0.1576(3) 0.0379(14) Uani 1 1 d . U . . .
N2 N 0.3131(3) 0.1707(6) 0.1544(3) 0.0332(13) Uani 1 1 d . U . . .
N3 N 0.4073(3) 0.2002(6) 0.0931(3) 0.0321(13) Uani 1 1 d D U . . .
H3N H 0.440(3) 0.232(7) 0.1355(19) 0.039 Uiso 1 1 d D U . . .
N4 N 0.8929(3) 0.3279(6) 0.0486(3) 0.0351(14) Uani 1 1 d . U . . .
N5 N 0.8943(3) 0.5100(5) 0.1157(3) 0.0341(13) Uani 1 1 d . U . . .
N6 N 0.8403(3) 0.2826(6) 0.1505(3) 0.0356(13) Uani 1 1 d D U . . .
H6N H 0.8842(17) 0.248(7) 0.177(3) 0.043 Uiso 1 1 d D U . . .
P1 P 0.34462(10) 0.04357(18) 0.21446(9) 0.0343(4) Uani 1 1 d . U . . .
H1P H 0.296(4) -0.047(7) 0.216(3) 0.041 Uiso 1 1 d . U . . .
P2 P 0.33884(9) 0.10337(15) 0.08757(8) 0.0286(3) Uani 1 1 d . U . . .
P3 P 0.82821(10) 0.38254(15) 0.07948(9) 0.0306(4) Uani 1 1 d . U . . .
P4 P 0.95178(10) 0.45368(17) 0.08320(9) 0.0317(4) Uani 1 1 d . U . . .
H4P H 0.945(3) 0.533(7) 0.020(3) 0.038 Uiso 1 1 d . U . . .
S1 S 0.40500(12) 0.0707(2) 0.31819(9) 0.0456(5) Uani 1 1 d . U . . .
S2 S 1.05371(10) 0.4235(2) 0.14651(11) 0.0465(5) Uani 1 1 d . U . . .

loop_
_atom_site_aniso_label
_atom_site_aniso_U_11
_atom_site_aniso_U_22
_atom_site_aniso_U_33
_atom_site_aniso_U_23
_atom_site_aniso_U_13
_atom_site_aniso_U_12
C1 0.068(6) 0.023(3) 0.032(4) 0.006(3) 0.011(4) 0.016(3)
C2 0.108(9) 0.030(4) 0.070(6) 0.014(4) 0.020(6) 0.010(5)
C3 0.097(8) 0.053(5) 0.054(5) -0.008(4) 0.025(5) 0.036(5)
C4 0.054(6) 0.050(5) 0.083(7) -0.013(5) 0.007(5) 0.020(4)
C5 0.040(4) 0.045(4) 0.050(5) -0.005(4) 0.026(4) 0.006(4)
C6 0.064(8) 0.068(8) 0.058(7) -0.022(6) 0.025(6) 0.026(6)
C7 0.090(9) 0.049(7) 0.062(7) 0.020(6) 0.030(7) 0.039(6)
C8 0.045(7) 0.078(9) 0.090(9) -0.029(7) 0.007(7) 0.019(6)
C6' 0.056(12) 0.087(13) 0.091(13) 0.007(12) 0.026(11) 0.037(11)
C7' 0.086(13) 0.062(12) 0.076(13) -0.009(11) 0.011(12) 0.039(11)
C8' 0.055(12) 0.062(12) 0.055(12) 0.015(10) 0.021(10) 0.017(10)
C9 0.052(5) 0.046(4) 0.030(4) 0.000(3) 0.020(4) -0.005(4)
C10 0.072(6) 0.064(5) 0.028(4) -0.002(4) 0.025(4) -0.017(5)
C11 0.053(6) 0.099(8) 0.069(6) -0.018(5) 0.041(5) -0.018(5)
C12 0.085(7) 0.056(5) 0.056(5) 0.005(4) 0.030(5) -0.016(5)
C13 0.044(4) 0.029(3) 0.034(4) -0.011(3) 0.023(4) -0.007(3)
C14 0.076(6) 0.039(4) 0.042(4) -0.006(4) 0.026(4) -0.001(4)
C15 0.058(6) 0.061(5) 0.045(5) -0.023(4) 0.009(4) -0.004(4)
C16 0.083(6) 0.049(5) 0.059(5) -0.013(4) 0.052(5) -0.004(4)
C17 0.041(4) 0.026(3) 0.039(4) -0.006(3) 0.017(3) 0.005(3)
C18 0.080(7) 0.028(4) 0.082(6) -0.007(4) 0.039(6) -0.008(4)
C19 0.102(8) 0.048(5) 0.038(4) -0.008(4) 0.013(5) 0.012(5)
C20 0.071(6) 0.051(5) 0.094(7) -0.022(5) 0.049(6) 0.005(5)
C21 0.040(4) 0.046(4) 0.031(4) 0.003(3) 0.019(3) -0.005(3)
C22 0.096(8) 0.052(5) 0.084(7) -0.022(5) 0.061(6) -0.038(5)
C23 0.032(5) 0.111(8) 0.050(5) 0.030(5) 0.011(4) 0.004(5)
C24 0.056(5) 0.067(6) 0.039(4) 0.002(4) 0.024(4) 0.001(4)
N1 0.055(4) 0.027(3) 0.030(3) 0.002(2) 0.017(3) 0.005(3)
N2 0.030(3) 0.047(3) 0.026(3) 0.006(3) 0.016(3) 0.013(3)
N3 0.034(3) 0.045(3) 0.022(3) -0.008(2) 0.017(3) -0.012(3)
N4 0.040(3) 0.035(3) 0.037(3) -0.008(3) 0.022(3) -0.008(3)
N5 0.042(3) 0.022(3) 0.045(3) -0.009(2) 0.024(3) -0.005(2)
N6 0.030(3) 0.039(3) 0.034(3) 0.009(3) 0.011(3) -0.002(3)
P1 0.0443(11) 0.0351(9) 0.0275(9) -0.0003(8) 0.0191(8) -0.0053(8)
P2 0.0306(10) 0.0325(8) 0.0216(9) 0.0011(7) 0.0103(6) 0.0023(7)
P3 0.0323(11) 0.0296(8) 0.0291(10) 0.0000(7) 0.0124(7) 0.0018(7)
P4 0.0371(10) 0.0246(8) 0.0349(9) 0.0006(7) 0.0169(8) -0.0007(7)
S1 0.0670(13) 0.0416(10) 0.0271(9) 0.0000(8) 0.0190(9) -0.0043(10)
S2 0.0385(11) 0.0401(10) 0.0553(12) 0.0040(9) 0.0147(9) 0.0005(9)

loop_
_atom_type_symbol
_atom_type_description
_atom_type_scat_dispersion_real
_atom_type_scat_dispersion_imag
_atom_type_scat_source
C C 0.0181 0.0091 'International Tables Vol C Tables 4.2.6.8 and 6.1.1.4'
H H 0.0000 0.0000 'International Tables Vol C Tables 4.2.6.8 and 6.1.1.4'
N N 0.0311 0.0180 'International Tables Vol C Tables 4.2.6.8 and 6.1.1.4'
P P 0.2955 0.4335 'International Tables Vol C Tables 4.2.6.8 and 6.1.1.4'
S S 0.3331 0.5567 'International Tables Vol C Tables 4.2.6.8 and 6.1.1.4'

loop_
_geom_angle_atom_site_label_1
_geom_angle_atom_site_label_2
_geom_angle_atom_site_label_3
_geom_angle
N1 C1 C4 108.6(6)
N1 C1 C2 109.0(7)
C4 C1 C2 109.7(7)
N1 C1 C3 107.8(6)
C4 C1 C3 112.9(8)
C2 C1 C3 108.7(7)
C1 C2 H2A 109.5
C1 C2 H2B 109.5
H2A C2 H2B 109.5
C1 C2 H2C 109.5
H2A C2 H2C 109.5
H2B C2 H2C 109.5
C1 C3 H3A 109.5
C1 C3 H3B 109.5
H3A C3 H3B 109.5
C1 C3 H3C 109.5
H3A C3 H3C 109.5
H3B C3 H3C 109.5
C1 C4 H4A 109.5
C1 C4 H4B 109.5
H4A C4 H4B 109.5
C1 C4 H4C 109.5
H4A C4 H4C 109.5
H4B C4 H4C 109.5
N2 C5 C7' 103.5(13)
N2 C5 C8' 109.8(12)
C7' C5 C8' 115.1(11)
N2 C5 C8 109.4(7)
N2 C5 C6 112.0(7)
C8 C5 C6 110.7(7)
N2 C5 C6' 106.2(12)
C7' C5 C6' 111.4(11)
C8' C5 C6' 110.2(10)
N2 C5 C7 110.1(6)
C8 C5 C7 107.5(7)
C6 C5 C7 107.0(7)
C5 C6 H6A 109.5
C5 C6 H6B 109.5
H6A C6 H6B 109.5
C5 C6 H6C 109.5
H6A C6 H6C 109.5
H6B C6 H6C 109.5
C5 C7 H7A 109.5
C5 C7 H7B 109.5
H7A C7 H7B 109.5
C5 C7 H7C 109.5
H7A C7 H7C 109.5
H7B C7 H7C 109.5
C5 C8 H8A 109.5
C5 C8 H8B 109.5
H8A C8 H8B 109.5
C5 C8 H8C 109.5
H8A C8 H8C 109.5
H8B C8 H8C 109.5
C5 C6' H6'1 109.5
C5 C6' H6'2 109.5
H6'1 C6' H6'2 109.5
C5 C6' H6'3 109.5
H6'1 C6' H6'3 109.5
H6'2 C6' H6'3 109.5
C5 C7' H7'1 109.5
C5 C7' H7'2 109.5
H7'1 C7' H7'2 109.5
C5 C7' H7'3 109.5
H7'1 C7' H7'3 109.5
H7'2 C7' H7'3 109.5
C5 C8' H8'1 109.5
C5 C8' H8'2 109.5
H8'1 C8' H8'2 109.5
C5 C8' H8'3 109.5
H8'1 C8' H8'3 109.5
H8'2 C8' H8'3 109.5
N3 C9 C11 107.2(6)
N3 C9 C12 109.5(6)
C11 C9 C12 109.3(7)
N3 C9 C10 110.8(6)
C11 C9 C10 109.6(7)
C12 C9 C10 110.3(7)
C9 C10 H10A 109.5
C9 C10 H10B 109.5
H10A C10 H10B 109.5
C9 C10 H10C 109.5
H10A C10 H10C 109.5
H10B C10 H10C 109.5
C9 C11 H11A 109.5
C9 C11 H11B 109.5
H11A C11 H11B 109.5
C9 C11 H11C 109.5
H11A C11 H11C 109.5
H11B C11 H11C 109.5
C9 C12 H12A 109.5
C9 C12 H12B 109.5
H12A C12 H12B 109.5
C9 C12 H12C 109.5
H12A C12 H12C 109.5
H12B C12 H12C 109.5
N4 C13 C15 109.0(6)
N4 C13 C14 109.0(5)
C15 C13 C14 111.2(6)
N4 C13 C16 108.8(5)
C15 C13 C16 108.8(6)
C14 C13 C16 110.0(6)
C13 C14 H14A 109.5
C13 C14 H14B 109.5
H14A C14 H14B 109.5
C13 C14 H14C 109.5
H14A C14 H14C 109.5
H14B C14 H14C 109.5
C13 C15 H15A 109.5
C13 C15 H15B 109.5
H15A C15 H15B 109.5
C13 C15 H15C 109.5
H15A C15 H15C 109.5
H15B C15 H15C 109.5
C13 C16 H16A 109.5
C13 C16 H16B 109.5
H16A C16 H16B 109.5
C13 C16 H16C 109.5
H16A C16 H16C 109.5
H16B C16 H16C 109.5
N5 C17 C20 108.3(6)
N5 C17 C19 110.7(5)
C20 C17 C19 110.5(7)
N5 C17 C18 109.5(5)
C20 C17 C18 107.6(6)
C19 C17 C18 110.2(7)
C17 C18 H18A 109.5
C17 C18 H18B 109.5
H18A C18 H18B 109.5
C17 C18 H18C 109.5
H18A C18 H18C 109.5
H18B C18 H18C 109.5
C17 C19 H19A 109.5
C17 C19 H19B 109.5
H19A C19 H19B 109.5
C17 C19 H19C 109.5
H19A C19 H19C 109.5
H19B C19 H19C 109.5
C17 C20 H20A 109.5
C17 C20 H20B 109.5
H20A C20 H20B 109.5
C17 C20 H20C 109.5
H20A C20 H20C 109.5
H20B C20 H20C 109.5
N6 C21 C23 110.4(6)
N6 C21 C24 108.3(6)
C23 C21 C24 110.1(7)
N6 C21 C22 108.6(6)
C23 C21 C22 110.1(8)
C24 C21 C22 109.3(6)
C21 C22 H22A 109.5
C21 C22 H22B 109.5
H22A C22 H22B 109.5
C21 C22 H22C 109.5
H22A C22 H22C 109.5
H22B C22 H22C 109.5
C21 C23 H23A 109.5
C21 C23 H23B 109.5
H23A C23 H23B 109.5
C21 C23 H23C 109.5
H23A C23 H23C 109.5
H23B C23 H23C 109.5
C21 C24 H24A 109.5
C21 C24 H24B 109.5
H24A C24 H24B 109.5
C21 C24 H24C 109.5
H24A C24 H24C 109.5
H24B C24 H24C 109.5
C1 N1 P1 130.6(5)
C1 N1 P2 131.1(5)
P1 N1 P2 98.2(3)
C5 N2 P1 130.0(4)
C5 N2 P2 127.5(4)
P1 N2 P2 97.5(3)
C9 N3 P2 128.0(5)
C9 N3 H3N 110(4)
P2 N3 H3N 121(4)
C13 N4 P4 132.8(5)
C13 N4 P3 129.6(4)
P4 N4 P3 97.5(3)
C17 N5 P4 131.1(4)
C17 N5 P3 131.0(4)
P4 N5 P3 97.6(3)
C21 N6 P3 128.9(5)
C21 N6 H6N 111(5)
P3 N6 H6N 119(5)
N1 P1 N2 84.8(3)
N1 P1 S1 123.2(2)
N2 P1 S1 123.4(2)
N1 P1 P2 42.28(19)
N2 P1 P2 42.74(18)
S1 P1 P2 141.42(11)
N1 P1 H1P 107(3)
N2 P1 H1P 117(3)
S1 P1 H1P 101(3)
P2 P1 H1P 117(3)
N3 P2 N1 106.0(3)
N3 P2 N2 104.1(3)
N1 P2 N2 79.0(3)
N3 P2 P1 112.71(19)
N1 P2 P1 39.47(18)
N2 P2 P1 39.76(18)
N6 P3 N5 105.0(3)
N6 P3 N4 105.6(3)
N5 P3 N4 79.5(3)
N6 P3 P4 110.8(2)
N5 P3 P4 39.84(17)
N4 P3 P4 39.70(18)
N4 P4 N5 85.4(3)
N4 P4 S2 122.4(2)
N5 P4 S2 121.3(2)
N4 P4 P3 42.85(19)
N5 P4 P3 42.55(18)
S2 P4 P3 136.68(10)
N4 P4 H4P 105(3)
N5 P4 H4P 111(2)
S2 P4 H4P 109(2)
P3 P4 H4P 114(2)

loop_
_geom_bond_atom_site_label_1
_geom_bond_atom_site_label_2
_geom_bond_distance
C1 N1 1.483(8)
C1 C4 1.495(11)
C1 C2 1.513(11)
C1 C3 1.533(10)
C2 H2A 0.9800
C2 H2B 0.9800
C2 H2C 0.9800
C3 H3A 0.9800
C3 H3B 0.9800
C3 H3C 0.9800
C4 H4A 0.9800
C4 H4B 0.9800
C4 H4C 0.9800
C5 N2 1.457(9)
C5 C7' 1.493(13)
C5 C8' 1.500(13)
C5 C8 1.514(11)
C5 C6 1.536(10)
C5 C6' 1.543(14)
C5 C7 1.572(10)
C6 H6A 0.9800
C6 H6B 0.9800
C6 H6C 0.9800
C7 H7A 0.9800
C7 H7B 0.9800
C7 H7C 0.9800
C8 H8A 0.9800
C8 H8B 0.9800
C8 H8C 0.9800
C6' H6'1 0.9800
C6' H6'2 0.9800
C6' H6'3 0.9800
C7' H7'1 0.9800
C7' H7'2 0.9800
C7' H7'3 0.9800
C8' H8'1 0.9800
C8' H8'2 0.9800
C8' H8'3 0.9800
C9 N3 1.497(8)
C9 C11 1.506(12)
C9 C12 1.522(11)
C9 C10 1.531(10)
C10 H10A 0.9800
C10 H10B 0.9800
C10 H10C 0.9800
C11 H11A 0.9800
C11 H11B 0.9800
C11 H11C 0.9800
C12 H12A 0.9800
C12 H12B 0.9800
C12 H12C 0.9800
C13 N4 1.492(8)
C13 C15 1.501(11)
C13 C14 1.509(10)
C13 C16 1.530(9)
C14 H14A 0.9800
C14 H14B 0.9800
C14 H14C 0.9800
C15 H15A 0.9800
C15 H15B 0.9800
C15 H15C 0.9800
C16 H16A 0.9800
C16 H16B 0.9800
C16 H16C 0.9800
C17 N5 1.477(7)
C17 C20 1.514(11)
C17 C19 1.514(10)
C17 C18 1.526(10)
C18 H18A 0.9800
C18 H18B 0.9800
C18 H18C 0.9800
C19 H19A 0.9800
C19 H19B 0.9800
C19 H19C 0.9800
C20 H20A 0.9800
C20 H20B 0.9800
C20 H20C 0.9800
C21 N6 1.474(9)
C21 C23 1.502(11)
C21 C24 1.531(10)
C21 C22 1.533(11)
C22 H22A 0.9800
C22 H22B 0.9800
C22 H22C 0.9800
C23 H23A 0.9800
C23 H23B 0.9800
C23 H23C 0.9800
C24 H24A 0.9800
C24 H24B 0.9800
C24 H24C 0.9800
N1 P1 1.657(6)
N1 P2 1.753(5)
N2 P1 1.664(6)
N2 P2 1.765(5)
N3 P2 1.638(6)
N3 H3N 0.880(10)
N4 P4 1.645(6)
N4 P3 1.751(6)
N5 P4 1.650(5)
N5 P3 1.742(5)
N6 P3 1.666(6)
N6 H6N 0.881(10)
P1 S1 1.935(2)
P1 P2 2.579(2)
P1 H1P 1.34(7)
P3 P4 2.553(3)
P4 S2 1.918(3)
P4 H4P 1.46(6)

loop_
_geom_torsion_atom_site_label_1
_geom_torsion_atom_site_label_2
_geom_torsion_atom_site_label_3
_geom_torsion_atom_site_label_4
_geom_torsion
C4 C1 N1 P1 -80.8(9)
C2 C1 N1 P1 38.6(9)
C3 C1 N1 P1 156.5(6)
C4 C1 N1 P2 96.3(8)
C2 C1 N1 P2 -144.2(6)
C3 C1 N1 P2 -26.4(10)
C7' C5 N2 P1 100.6(13)
C8' C5 N2 P1 -136.0(11)
C8 C5 N2 P1 -78.9(9)
C6 C5 N2 P1 44.3(9)
C6' C5 N2 P1 -16.9(13)
C7 C5 N2 P1 163.2(6)
C7' C5 N2 P2 -110.3(12)
C8' C5 N2 P2 13.1(13)
C8 C5 N2 P2 70.2(9)
C6 C5 N2 P2 -166.6(6)
C6' C5 N2 P2 132.3(12)
C7 C5 N2 P2 -47.7(9)
C11 C9 N3 P2 -136.1(6)
C12 C9 N3 P2 105.4(7)
C10 C9 N3 P2 -16.6(9)
C15 C13 N4 P4 -142.3(6)
C14 C13 N4 P4 96.2(7)
C16 C13 N4 P4 -23.8(9)
C15 C13 N4 P3 33.1(8)
C14 C13 N4 P3 -88.4(7)
C16 C13 N4 P3 151.6(6)
C20 C17 N5 P4 154.3(6)
C19 C17 N5 P4 -84.5(8)
C18 C17 N5 P4 37.2(9)
C20 C17 N5 P3 -32.9(9)
C19 C17 N5 P3 88.3(8)
C18 C17 N5 P3 -150.0(6)
C23 C21 N6 P3 -14.4(9)
C24 C21 N6 P3 -135.0(6)
C22 C21 N6 P3 106.4(7)
C1 N1 P1 N2 172.9(7)
P2 N1 P1 N2 -5.0(3)
C1 N1 P1 S1 45.9(7)
P2 N1 P1 S1 -132.0(2)
C1 N1 P1 P2 177.8(8)
C5 N2 P1 N1 160.7(6)
P2 N2 P1 N1 4.9(3)
C5 N2 P1 S1 -72.5(7)
P2 N2 P1 S1 131.8(2)
C5 N2 P1 P2 155.7(8)
C9 N3 P2 N1 138.4(6)
C9 N3 P2 N2 -139.2(6)
C9 N3 P2 P1 179.7(5)
C1 N1 P2 N3 -71.3(7)
P1 N1 P2 N3 106.5(3)
C1 N1 P2 N2 -173.1(7)
P1 N1 P2 N2 4.8(3)
C1 N1 P2 P1 -177.8(8)
C5 N2 P2 N3 94.7(6)
P1 N2 P2 N3 -108.6(3)
C5 N2 P2 N1 -161.4(6)
P1 N2 P2 N1 -4.7(3)
C5 N2 P2 P1 -156.6(7)
C21 N6 P3 N5 139.4(6)
C21 N6 P3 N4 -137.6(6)
C21 N6 P3 P4 -179.1(5)
C17 N5 P3 N6 -69.9(6)
P4 N5 P3 N6 104.6(3)
C17 N5 P3 N4 -173.4(6)
P4 N5 P3 N4 1.1(3)
C17 N5 P3 P4 -174.5(8)
C13 N4 P3 N6 79.5(6)
P4 N4 P3 N6 -103.9(3)
C13 N4 P3 N5 -177.7(6)
P4 N4 P3 N5 -1.1(3)
C13 N4 P3 P4 -176.6(8)
C13 N4 P4 N5 177.6(7)
P3 N4 P4 N5 1.2(3)
C13 N4 P4 S2 -58.0(7)
P3 N4 P4 S2 125.6(2)
C13 N4 P4 P3 176.4(8)
C17 N5 P4 N4 173.3(6)
P3 N5 P4 N4 -1.2(3)
C17 N5 P4 S2 47.8(6)
P3 N5 P4 S2 -126.7(2)
C17 N5 P4 P3 174.5(8)
